data_7248699
loop_
_publ_author_name
'Dudko, Ekaterina M.'
'Buikin, Petr A.'
'Ilyukhin, Andey B.'
'Korlyukov, Alexander A.'
'Dorovatovskii, Pavel V.'
'Simonenko, Nikolai P.'
'Kotov, Vitalii Yu.'

_publ_section_title
;
 Thermal decomposition of DMSO or DMF solvates: an advanced method for
 obtaining new hybrid bismuth(iii) halides
;
_journal_issue 26
_journal_name_full CrystEngComm
_journal_page_first 3490
_journal_page_last 3500
_journal_paper_doi 10.1039/D4CE00279B
_journal_volume 26
_journal_year 2024
_chemical_formula_moiety 'Bi I6, 1.5(C18 H18 N2), C3 H7 N O'
_chemical_formula_sum 'C30 H34 Bi I6 N4 O'
_chemical_formula_weight 1436.99
_space_group_crystal_system triclinic
_space_group_IT_number 2
_space_group_name_Hall '-P 1'
_space_group_name_H-M_alt 'P -1'
_atom_sites_solution_hydrogens geom
_atom_sites_solution_primary dual
_audit_creation_date 2024-05-13
_audit_creation_method
;
Olex2 1.5
(compiled 2024.02.16 svn.r378c4104 for OlexSys, GUI svn.r6928)
;
_audit_update_record
;
2024-05-15 deposited with the CCDC.	2024-05-27 downloaded from the CCDC.
;
_cell_angle_alpha 74.6500(10)
_cell_angle_beta 87.7940(10)
_cell_angle_gamma 72.9350(10)
_cell_formula_units_Z 2
_cell_length_a 11.0547(5)
_cell_length_b 13.7612(6)
_cell_length_c 13.8907(6)
_cell_measurement_reflns_used 9992
_cell_measurement_temperature 100(2)
_cell_measurement_theta_max 29.97
_cell_measurement_theta_min 2.36
_cell_volume 1946.28(15)
_computing_cell_refinement 'Bruker SAINT'
_computing_data_collection 'Bruker APEX3'
_computing_data_reduction 'Bruker SAINT'
_computing_molecular_graphics 'Olex2 1.5 (Dolomanov et al., 2009)'
_computing_publication_material 'Olex2 1.5 (Dolomanov et al., 2009)'
_computing_structure_refinement 'XL  (Sheldrick, 2008)'
_computing_structure_solution 'SHELXS-2018 (Sheldrick, 2015)'
_diffrn_ambient_temperature 100.15
_diffrn_measured_fraction_theta_full 0.998
_diffrn_measured_fraction_theta_max 0.991
_diffrn_measurement_device_type 'Bruker AXS D8 VENTURE PHOTON III C14 IuS 3.0'
_diffrn_measurement_method '\w scans'
_diffrn_radiation_type MoK\a
_diffrn_radiation_wavelength 0.71073
_diffrn_reflns_av_R_equivalents 0.0282
_diffrn_reflns_av_unetI/netI 0.0261
_diffrn_reflns_Laue_measured_fraction_full 0.998
_diffrn_reflns_Laue_measured_fraction_max 0.991
_diffrn_reflns_limit_h_max 16
_diffrn_reflns_limit_h_min -16
_diffrn_reflns_limit_k_max 20
_diffrn_reflns_limit_k_min -20
_diffrn_reflns_limit_l_max 20
_diffrn_reflns_limit_l_min -20
_diffrn_reflns_number 46406
_diffrn_reflns_point_group_measured_fraction_full 0.998
_diffrn_reflns_point_group_measured_fraction_max 0.991
_diffrn_reflns_theta_full 25.242
_diffrn_reflns_theta_max 31.556
_diffrn_reflns_theta_min 2.116
_exptl_absorpt_coefficient_mu 9.316
_exptl_absorpt_correction_T_max 0.182
_exptl_absorpt_correction_T_min 0.032
_exptl_absorpt_correction_type multi-scan
_exptl_absorpt_process_details
;
 SADABS 2016/2: Krause, L., Herbst-Irmer, R., Sheldrick G.M. & Stalke D.,
 J. Appl. Cryst. 48 (2015) 3-10
;
_exptl_crystal_colour orange
_exptl_crystal_colour_primary orange
_exptl_crystal_density_diffrn 2.452
_exptl_crystal_description block
_exptl_crystal_F_000 1302
_exptl_crystal_size_max 0.22
_exptl_crystal_size_mid 0.14
_exptl_crystal_size_min 0.08
_refine_diff_density_max 1.457
_refine_diff_density_min -1.389
_refine_diff_density_rms 0.109
_refine_ls_extinction_coef 0.00048(3)
_refine_ls_extinction_expression Fc^*^=kFc[1+0.001xFc^2^\l^3^/sin(2\q)]^-1/4^
_refine_ls_extinction_method 'SHELXL-2018/3 (Sheldrick 2018)'
_refine_ls_goodness_of_fit_ref 1.066
_refine_ls_hydrogen_treatment constr
_refine_ls_matrix_type full
_refine_ls_number_parameters 396
_refine_ls_number_reflns 12915
_refine_ls_number_restraints 0
_refine_ls_restrained_S_all 1.066
_refine_ls_R_factor_all 0.0229
_refine_ls_R_factor_gt 0.0203
_refine_ls_shift/su_max 0.002
_refine_ls_shift/su_mean 0.000
_refine_ls_structure_factor_coef Fsqd
_refine_ls_weighting_details 'w=1/[\s^2^(Fo^2^)+(0.0022P)^2^+2.1242P] where P=(Fo^2^+2Fc^2^)/3'
_refine_ls_weighting_scheme calc
_refine_ls_wR_factor_gt 0.0410
_refine_ls_wR_factor_ref 0.0417
_reflns_Friedel_coverage 0.000
_reflns_number_gt 12041
_reflns_number_total 12915
_reflns_threshold_expression 'I > 2\s(I)'
_cod_data_source_file d4ce00279b2.cif
_cod_data_source_block shelx_CCDC4
_cod_depositor_comments 'Adding full bibliography for 7248691--7248702.cif.'
_cod_database_code 7248699
_shelx_shelxl_version_number 2018/3
_shelx_space_group_comment
;
The symmetry employed for this shelxl refinement is uniquely defined
by the following loop, which should always be used as a source of
symmetry information in preference to the above space-group names.
They are only intended as comments.
;
_shelx_estimated_absorpt_t_max 0.523
_shelx_estimated_absorpt_t_min 0.234
_olex2_refinement_description
;
1. Fixed Uiso
 At 1.2 times of:
  All C(H) groups, All C(H,H) groups
 At 1.5 times of:
  All C(H,H,H) groups
2. Uiso/Uaniso restraints and constraints
Uanis(N101) = Uanis(N111)
Uanis(C113) = Uanis(C101)
Uanis(O101) = Uanis(O111)
Uanis(C111) = Uanis(C103)
Uanis(C102) = Uanis(C112)
3. Others
 Sof(O111)=Sof(N111)=Sof(C111)=Sof(H111)=Sof(C112)=Sof(H11A)=Sof(H11B)=
 Sof(H11C)=Sof(C113)=Sof(H11D)=Sof(H11E)=Sof(H11F)=1-FVAR(1)
 Sof(O101)=Sof(N101)=Sof(C101)=Sof(H101)=Sof(C102)=Sof(H10A)=Sof(H10B)=
 Sof(H10C)=Sof(C103)=Sof(H10D)=Sof(H10E)=Sof(H10F)=FVAR(1)
4.a Secondary CH2 refined with riding coordinates:
 C6(H6A,H6B), C13(H13A,H13B), C24(H24A,H24B)
4.b Me refined with riding coordinates:
 C102(H10A,H10B,H10C), C103(H10D,H10E,H10F), C112(H11A,H11B,H11C), C113(H11D,
 H11E,H11F)
4.c Aromatic/amide H refined with riding coordinates:
 C1(H1), C2(H2), C3(H3), C4(H4), C5(H5), C8(H8), C9(H9), C11(H11), C12(H12),
 C14(H14), C15(H15), C16(H16), C17(H17), C18(H18), C19(H19), C20(H20), C21(H21),
  C22(H22), C23(H23), C26(H26), C27(H27), C101(H101), C111(H111)
;
_olex2_submission_special_instructions 'No special instructions were received'

loop_
_space_group_symop_operation_xyz
'x, y, z'
'-x, -y, -z'

loop_
_atom_site_label
_atom_site_type_symbol
_atom_site_fract_x
_atom_site_fract_y
_atom_site_fract_z
_atom_site_U_iso_or_equiv
_atom_site_adp_type
_atom_site_occupancy
_atom_site_site_symmetry_order
_atom_site_calc_flag
_atom_site_refinement_flags_posn
_atom_site_refinement_flags_adp
_atom_site_refinement_flags_occupancy
_atom_site_disorder_assembly
_atom_site_disorder_group
Bi1 Bi 0.22415(2) 0.75634(2) 0.23853(2) 0.01655(2) Uani 1 1 d . . . . .
I1 I 0.44325(2) 0.68487(2) 0.11040(2) 0.02039(3) Uani 1 1 d . . . . .
I2 I 0.15835(2) 0.97646(2) 0.10854(2) 0.02171(3) Uani 1 1 d . . . . .
I3 I 0.00192(2) 0.82553(2) 0.38229(2) 0.02130(3) Uani 1 1 d . . . . .
I4 I 0.30322(2) 0.51821(2) 0.36873(2) 0.02164(3) Uani 1 1 d . . . . .
I5 I 0.39094(2) 0.82147(2) 0.36314(2) 0.02152(3) Uani 1 1 d . . . . .
I6 I 0.04563(2) 0.70216(2) 0.10495(2) 0.02758(4) Uani 1 1 d . . . . .
N1 N 0.71519(19) 0.04665(16) 0.13657(15) 0.0182(4) Uani 1 1 d . . . . .
N2 N 0.73588(19) 0.46035(15) 0.38486(14) 0.0183(4) Uani 1 1 d . . . . .
N3 N 0.2154(2) 0.2155(2) 0.3736(2) 0.0378(6) Uani 1 1 d . . . . .
C1 C 0.5885(2) 0.0829(2) 0.13767(19) 0.0228(5) Uani 1 1 d . . . . .
H1 H 0.549171 0.154413 0.137139 0.027 Uiso 1 1 calc R U . . .
C2 C 0.5152(3) 0.0171(2) 0.1396(2) 0.0271(5) Uani 1 1 d . . . . .
H2 H 0.425654 0.042462 0.141640 0.033 Uiso 1 1 calc R U . . .
C3 C 0.5733(3) -0.0867(2) 0.1385(2) 0.0292(6) Uani 1 1 d . . . . .
H3 H 0.524255 -0.132974 0.138577 0.035 Uiso 1 1 calc R U . . .
C4 C 0.7045(3) -0.1216(2) 0.1372(2) 0.0276(5) Uani 1 1 d . . . . .
H4 H 0.746019 -0.192510 0.136602 0.033 Uiso 1 1 calc R U . . .
C5 C 0.7746(3) -0.05352(19) 0.13666(18) 0.0231(5) Uani 1 1 d . . . . .
H5 H 0.864382 -0.077386 0.136378 0.028 Uiso 1 1 calc R U . . .
C6 C 0.7909(2) 0.1220(2) 0.12602(19) 0.0227(5) Uani 1 1 d . . . . .
H6A H 0.775966 0.170085 0.057734 0.027 Uiso 1 1 calc R U . . .
H6B H 0.882039 0.082286 0.134819 0.027 Uiso 1 1 calc R U . . .
C7 C 0.7577(2) 0.18641(19) 0.20105(18) 0.0198(4) Uani 1 1 d . . . . .
C8 C 0.6927(2) 0.2930(2) 0.17084(19) 0.0232(5) Uani 1 1 d . . . . .
H8 H 0.666378 0.325270 0.102619 0.028 Uiso 1 1 calc R U . . .
C9 C 0.6658(3) 0.3529(2) 0.23947(19) 0.0241(5) Uani 1 1 d . . . . .
H9 H 0.619978 0.425598 0.218231 0.029 Uiso 1 1 calc R U . . .
C10 C 0.7057(2) 0.30681(18) 0.33922(17) 0.0190(4) Uani 1 1 d . . . . .
C11 C 0.7702(2) 0.19970(19) 0.37005(18) 0.0220(5) Uani 1 1 d . . . . .
H11 H 0.797112 0.167453 0.438171 0.026 Uiso 1 1 calc R U . . .
C12 C 0.7953(2) 0.13984(19) 0.30108(19) 0.0221(5) Uani 1 1 d . . . . .
H12 H 0.838528 0.066588 0.322548 0.027 Uiso 1 1 calc R U . . .
C13 C 0.6791(3) 0.3716(2) 0.41361(19) 0.0232(5) Uani 1 1 d . . . . .
H13A H 0.586338 0.400179 0.417970 0.028 Uiso 1 1 calc R U . . .
H13B H 0.714015 0.326060 0.480375 0.028 Uiso 1 1 calc R U . . .
C14 C 0.6616(2) 0.5593(2) 0.34965(19) 0.0231(5) Uani 1 1 d . . . . .
H14 H 0.572618 0.572826 0.342411 0.028 Uiso 1 1 calc R U . . .
C15 C 0.7136(3) 0.6418(2) 0.3239(2) 0.0285(6) Uani 1 1 d . . . . .
H15 H 0.660786 0.711928 0.298291 0.034 Uiso 1 1 calc R U . . .
C16 C 0.8424(3) 0.6221(2) 0.3353(2) 0.0297(6) Uani 1 1 d . . . . .
H16 H 0.879384 0.678183 0.316601 0.036 Uiso 1 1 calc R U . . .
C17 C 0.9178(3) 0.5189(2) 0.3747(2) 0.0282(5) Uani 1 1 d . . . . .
H17 H 1.006645 0.503904 0.384421 0.034 Uiso 1 1 calc R U . . .
C18 C 0.8617(2) 0.4390(2) 0.3993(2) 0.0249(5) Uani 1 1 d . . . . .
H18 H 0.912167 0.368363 0.426635 0.030 Uiso 1 1 calc R U . . .
C19 C 0.1620(3) 0.3126(3) 0.3141(3) 0.0412(8) Uani 1 1 d . . . . .
H19 H 0.186254 0.370550 0.322858 0.049 Uiso 1 1 calc R U . . .
C20 C 0.0727(3) 0.3290(3) 0.2405(3) 0.0482(9) Uani 1 1 d . . . . .
H20 H 0.033671 0.397781 0.199371 0.058 Uiso 1 1 calc R U . . .
C21 C 0.0411(3) 0.2423(4) 0.2280(3) 0.0530(11) Uani 1 1 d . . . . .
H21 H -0.018983 0.251261 0.176819 0.064 Uiso 1 1 calc R U . . .
C22 C 0.0966(3) 0.1436(4) 0.2896(3) 0.0556(11) Uani 1 1 d . . . . .
H22 H 0.074572 0.084494 0.281352 0.067 Uiso 1 1 calc R U . . .
C23 C 0.1842(3) 0.1305(3) 0.3633(3) 0.0473(9) Uani 1 1 d . . . . .
H23 H 0.222316 0.062590 0.406438 0.057 Uiso 1 1 calc R U . . .
C24 C 0.3073(3) 0.2026(3) 0.4558(3) 0.0392(7) Uani 1 1 d . . . . .
H24A H 0.260412 0.210250 0.516879 0.047 Uiso 1 1 calc R U . . .
H24B H 0.348761 0.259202 0.436399 0.047 Uiso 1 1 calc R U . . .
C25 C 0.4074(3) 0.0971(3) 0.4788(3) 0.0360(7) Uani 1 1 d . . . . .
C26 C 0.4057(3) 0.0215(3) 0.5663(3) 0.0419(8) Uani 1 1 d . . . . .
H26 H 0.341199 0.036084 0.612056 0.050 Uiso 1 1 calc R U . . .
C27 C 0.4975(3) -0.0758(3) 0.5881(3) 0.0406(8) Uani 1 1 d . . . . .
H27 H 0.495552 -0.127717 0.648360 0.049 Uiso 1 1 calc R U . . .
O101 O 0.3474(3) 0.2354(3) 0.1571(3) 0.0397(7) Uani 0.612(3) 1 d . . P A 1
N101 N 0.2719(9) 0.3966(4) 0.0451(7) 0.0299(13) Uani 0.612(3) 1 d . . P A 1
C101 C 0.2828(6) 0.2919(6) 0.0822(5) 0.0349(11) Uani 0.612(3) 1 d . . P A 1
H101 H 0.237732 0.261183 0.047902 0.042 Uiso 0.612(3) 1 calc R U P A 1
C102 C 0.1945(5) 0.4545(4) -0.0458(4) 0.0416(10) Uani 0.612(3) 1 d . . P A 1
H10A H 0.195322 0.528138 -0.063511 0.062 Uiso 0.612(3) 1 calc R U P A 1
H10B H 0.228722 0.422794 -0.100241 0.062 Uiso 0.612(3) 1 calc R U P A 1
H10C H 0.107366 0.451629 -0.035067 0.062 Uiso 0.612(3) 1 calc R U P A 1
C103 C 0.3415(4) 0.4479(4) 0.0857(4) 0.0328(9) Uani 0.612(3) 1 d . . P A 1
H10D H 0.319550 0.522366 0.048245 0.049 Uiso 0.612(3) 1 calc R U P A 1
H10E H 0.321322 0.442631 0.155886 0.049 Uiso 0.612(3) 1 calc R U P A 1
H10F H 0.432264 0.414627 0.081338 0.049 Uiso 0.612(3) 1 calc R U P A 1
O111 O 0.3986(5) 0.2710(4) 0.2153(5) 0.0397(7) Uani 0.388(3) 1 d . . P A 2
N111 N 0.2845(16) 0.3670(8) 0.0676(12) 0.0299(13) Uani 0.388(3) 1 d . . P A 2
C111 C 0.3596(7) 0.3558(6) 0.1545(6) 0.0328(9) Uani 0.388(3) 1 d . . P A 2
H111 H 0.378841 0.415461 0.164356 0.039 Uiso 0.388(3) 1 calc R U P A 2
C112 C 0.2507(9) 0.4710(7) 0.0013(7) 0.0416(10) Uani 0.388(3) 1 d . . P A 2
H11A H 0.276279 0.518508 0.032332 0.062 Uiso 0.388(3) 1 calc R U P A 2
H11B H 0.293820 0.469455 -0.061486 0.062 Uiso 0.388(3) 1 calc R U P A 2
H11C H 0.158838 0.496193 -0.012305 0.062 Uiso 0.388(3) 1 calc R U P A 2
C113 C 0.2625(10) 0.2844(10) 0.0472(8) 0.0349(11) Uani 0.388(3) 1 d . . P A 2
H11D H 0.293792 0.221960 0.103556 0.052 Uiso 0.388(3) 1 calc R U P A 2
H11E H 0.171185 0.298556 0.036172 0.052 Uiso 0.388(3) 1 calc R U P A 2
H11F H 0.306167 0.271819 -0.013009 0.052 Uiso 0.388(3) 1 calc R U P A 2

loop_
_atom_site_aniso_label
_atom_site_aniso_U_11
_atom_site_aniso_U_22
_atom_site_aniso_U_33
_atom_site_aniso_U_23
_atom_site_aniso_U_13
_atom_site_aniso_U_12
Bi1 0.01592(4) 0.01903(4) 0.01700(4) -0.00675(3) 0.00219(3) -0.00702(3)
I1 0.01891(7) 0.02368(7) 0.02000(7) -0.00823(6) 0.00394(5) -0.00657(6)
I2 0.02361(7) 0.02085(7) 0.01919(7) -0.00419(6) 0.00254(6) -0.00551(6)
I3 0.01967(7) 0.02189(7) 0.02275(7) -0.00698(6) 0.00441(6) -0.00622(6)
I4 0.02636(8) 0.01916(7) 0.02133(7) -0.00602(6) 0.00395(6) -0.00939(6)
I5 0.02306(7) 0.02610(8) 0.02018(7) -0.00764(6) 0.00202(6) -0.01317(6)
I6 0.01982(7) 0.03655(9) 0.03430(9) -0.02035(8) 0.00167(6) -0.01046(7)
N1 0.0200(9) 0.0186(9) 0.0182(9) -0.0064(7) 0.0018(7) -0.0079(8)
N2 0.0225(10) 0.0176(9) 0.0175(9) -0.0061(7) 0.0044(7) -0.0090(8)
N3 0.0254(12) 0.0509(16) 0.0572(17) -0.0392(14) 0.0163(11) -0.0212(11)
C1 0.0206(11) 0.0218(11) 0.0282(12) -0.0084(10) 0.0017(9) -0.0080(9)
C2 0.0250(12) 0.0293(13) 0.0317(13) -0.0081(11) 0.0039(10) -0.0152(11)
C3 0.0415(16) 0.0295(13) 0.0264(13) -0.0110(11) 0.0096(11) -0.0232(12)
C4 0.0387(15) 0.0200(12) 0.0256(12) -0.0074(10) 0.0087(11) -0.0105(11)
C5 0.0289(12) 0.0193(11) 0.0189(11) -0.0048(9) 0.0041(9) -0.0046(10)
C6 0.0207(11) 0.0256(12) 0.0283(12) -0.0139(10) 0.0070(9) -0.0114(10)
C7 0.0182(10) 0.0212(11) 0.0252(11) -0.0103(9) 0.0038(9) -0.0103(9)
C8 0.0290(13) 0.0219(12) 0.0195(11) -0.0063(9) -0.0031(9) -0.0074(10)
C9 0.0286(13) 0.0189(11) 0.0239(12) -0.0067(9) -0.0016(10) -0.0044(10)
C10 0.0220(11) 0.0194(11) 0.0191(10) -0.0074(9) 0.0048(9) -0.0096(9)
C11 0.0270(12) 0.0200(11) 0.0198(11) -0.0037(9) 0.0003(9) -0.0092(10)
C12 0.0229(11) 0.0182(11) 0.0260(12) -0.0066(9) 0.0024(9) -0.0066(9)
C13 0.0293(13) 0.0237(12) 0.0224(11) -0.0092(10) 0.0074(10) -0.0144(10)
C14 0.0224(11) 0.0235(12) 0.0230(11) -0.0040(10) 0.0016(9) -0.0080(10)
C15 0.0310(14) 0.0185(11) 0.0336(14) -0.0038(10) 0.0048(11) -0.0070(10)
C16 0.0369(15) 0.0283(13) 0.0325(14) -0.0119(11) 0.0085(12) -0.0200(12)
C17 0.0206(12) 0.0355(14) 0.0332(14) -0.0119(12) 0.0027(10) -0.0130(11)
C18 0.0211(11) 0.0239(12) 0.0288(13) -0.0074(10) 0.0027(10) -0.0050(10)
C19 0.0282(14) 0.058(2) 0.057(2) -0.0392(18) 0.0179(14) -0.0221(14)
C20 0.0282(15) 0.074(3) 0.061(2) -0.041(2) 0.0157(15) -0.0225(16)
C21 0.0301(16) 0.092(3) 0.065(2) -0.055(2) 0.0179(16) -0.0309(19)
C22 0.0333(17) 0.084(3) 0.086(3) -0.067(3) 0.0255(18) -0.0345(19)
C23 0.0336(16) 0.056(2) 0.077(3) -0.048(2) 0.0195(16) -0.0256(15)
C24 0.0377(16) 0.0462(18) 0.0524(19) -0.0348(16) 0.0106(14) -0.0222(14)
C25 0.0299(14) 0.0428(17) 0.0532(19) -0.0311(15) 0.0141(13) -0.0225(13)
C26 0.0361(16) 0.053(2) 0.057(2) -0.0360(17) 0.0233(15) -0.0274(15)
C27 0.0371(16) 0.0474(18) 0.054(2) -0.0287(16) 0.0197(15) -0.0266(15)
O101 0.0287(15) 0.0353(16) 0.050(2) -0.0118(14) 0.0111(14) -0.0027(12)
N101 0.034(2) 0.011(3) 0.047(4) -0.009(3) 0.015(3) -0.010(3)
C101 0.028(2) 0.041(2) 0.045(4) -0.024(3) 0.016(3) -0.0161(18)
C102 0.039(3) 0.040(2) 0.044(3) -0.011(2) 0.004(2) -0.011(2)
C103 0.0250(18) 0.036(2) 0.046(2) -0.0242(18) 0.0061(17) -0.0102(16)
O111 0.0287(15) 0.0353(16) 0.050(2) -0.0118(14) 0.0111(14) -0.0027(12)
N111 0.034(2) 0.011(3) 0.047(4) -0.009(3) 0.015(3) -0.010(3)
C111 0.0250(18) 0.036(2) 0.046(2) -0.0242(18) 0.0061(17) -0.0102(16)
C112 0.039(3) 0.040(2) 0.044(3) -0.011(2) 0.004(2) -0.011(2)
C113 0.028(2) 0.041(2) 0.045(4) -0.024(3) 0.016(3) -0.0161(18)

loop_
_atom_type_symbol
_atom_type_description
_atom_type_scat_dispersion_real
_atom_type_scat_dispersion_imag
_atom_type_scat_source
C C 0.0033 0.0016 'International Tables Vol C Tables 4.2.6.8 and 6.1.1.4'
H H 0.0000 0.0000 'International Tables Vol C Tables 4.2.6.8 and 6.1.1.4'
Bi Bi -4.1077 10.2566 'International Tables Vol C Tables 4.2.6.8 and 6.1.1.4'
I I -0.4742 1.8119 'International Tables Vol C Tables 4.2.6.8 and 6.1.1.4'
N N 0.0061 0.0033 'International Tables Vol C Tables 4.2.6.8 and 6.1.1.4'
O O 0.0106 0.0060 'International Tables Vol C Tables 4.2.6.8 and 6.1.1.4'

loop_
_geom_angle_atom_site_label_1
_geom_angle_atom_site_label_2
_geom_angle_atom_site_label_3
_geom_angle
_geom_angle_site_symmetry_1
_geom_angle_site_symmetry_3
_geom_angle_publ_flag
I1 Bi1 I3 177.354(5) . . ?
I1 Bi1 I4 85.702(5) . . ?
I1 Bi1 I5 91.424(6) . . ?
I1 Bi1 I6 89.446(6) . . ?
I2 Bi1 I1 91.521(5) . . ?
I2 Bi1 I3 90.366(5) . . ?
I2 Bi1 I4 177.156(5) . . ?
I2 Bi1 I5 86.966(6) . . ?
I2 Bi1 I6 90.063(6) . . ?
I4 Bi1 I3 92.430(5) . . ?
I5 Bi1 I3 86.824(6) . . ?
I5 Bi1 I4 93.708(6) . . ?
I5 Bi1 I6 176.925(6) . . ?
I6 Bi1 I3 92.407(6) . . ?
I6 Bi1 I4 89.298(6) . . ?
C1 N1 C6 118.9(2) . . ?
C5 N1 C1 121.8(2) . . ?
C5 N1 C6 119.0(2) . . ?
C14 N2 C13 120.1(2) . . ?
C14 N2 C18 121.3(2) . . ?
C18 N2 C13 118.6(2) . . ?
C19 N3 C23 121.6(3) . . ?
C19 N3 C24 118.7(3) . . ?
C23 N3 C24 119.7(3) . . ?
N1 C1 H1 119.8 . . ?
N1 C1 C2 120.4(2) . . ?
C2 C1 H1 119.8 . . ?
C1 C2 H2 120.3 . . ?
C1 C2 C3 119.4(3) . . ?
C3 C2 H2 120.3 . . ?
C2 C3 H3 120.6 . . ?
C2 C3 C4 118.8(2) . . ?
C4 C3 H3 120.6 . . ?
C3 C4 H4 120.0 . . ?
C5 C4 C3 120.0(2) . . ?
C5 C4 H4 120.0 . . ?
N1 C5 C4 119.6(2) . . ?
N1 C5 H5 120.2 . . ?
C4 C5 H5 120.2 . . ?
N1 C6 H6A 109.1 . . ?
N1 C6 H6B 109.1 . . ?
N1 C6 C7 112.31(19) . . ?
H6A C6 H6B 107.9 . . ?
C7 C6 H6A 109.1 . . ?
C7 C6 H6B 109.1 . . ?
C8 C7 C6 120.6(2) . . ?
C8 C7 C12 119.3(2) . . ?
C12 C7 C6 120.1(2) . . ?
C7 C8 H8 119.7 . . ?
C7 C8 C9 120.5(2) . . ?
C9 C8 H8 119.7 . . ?
C8 C9 H9 119.9 . . ?
C8 C9 C10 120.2(2) . . ?
C10 C9 H9 119.9 . . ?
C9 C10 C11 119.5(2) . . ?
C9 C10 C13 120.5(2) . . ?
C11 C10 C13 120.0(2) . . ?
C10 C11 H11 120.0 . . ?
C12 C11 C10 120.0(2) . . ?
C12 C11 H11 120.0 . . ?
C7 C12 C11 120.5(2) . . ?
C7 C12 H12 119.7 . . ?
C11 C12 H12 119.7 . . ?
N2 C13 C10 111.47(19) . . ?
N2 C13 H13A 109.3 . . ?
N2 C13 H13B 109.3 . . ?
C10 C13 H13A 109.3 . . ?
C10 C13 H13B 109.3 . . ?
H13A C13 H13B 108.0 . . ?
N2 C14 H14 119.9 . . ?
N2 C14 C15 120.3(2) . . ?
C15 C14 H14 119.9 . . ?
C14 C15 H15 120.1 . . ?
C16 C15 C14 119.7(3) . . ?
C16 C15 H15 120.1 . . ?
C15 C16 H16 120.4 . . ?
C15 C16 C17 119.2(2) . . ?
C17 C16 H16 120.4 . . ?
C16 C17 H17 120.5 . . ?
C18 C17 C16 119.1(2) . . ?
C18 C17 H17 120.5 . . ?
N2 C18 C17 120.4(2) . . ?
N2 C18 H18 119.8 . . ?
C17 C18 H18 119.8 . . ?
N3 C19 H19 119.6 . . ?
N3 C19 C20 120.8(3) . . ?
C20 C19 H19 119.6 . . ?
C19 C20 H20 120.8 . . ?
C19 C20 C21 118.4(4) . . ?
C21 C20 H20 120.8 . . ?
C20 C21 H21 120.0 . . ?
C22 C21 C20 120.0(4) . . ?
C22 C21 H21 120.0 . . ?
C21 C22 H22 120.0 . . ?
C21 C22 C23 120.0(3) . . ?
C23 C22 H22 120.0 . . ?
N3 C23 C22 119.3(4) . . ?
N3 C23 H23 120.3 . . ?
C22 C23 H23 120.3 . . ?
N3 C24 H24A 109.1 . . ?
N3 C24 H24B 109.1 . . ?
N3 C24 C25 112.5(2) . . ?
H24A C24 H24B 107.8 . . ?
C25 C24 H24A 109.1 . . ?
C25 C24 H24B 109.1 . . ?
C26 C25 C24 120.2(3) . . ?
C26 C25 C27 119.7(3) . 2_656 ?
C27 C25 C24 120.1(3) 2_656 . ?
C25 C26 H26 119.7 . . ?
C25 C26 C27 120.6(3) . . ?
C27 C26 H26 119.7 . . ?
C25 C27 H27 120.1 2_656 . ?
C26 C27 C25 119.7(3) . 2_656 ?
C26 C27 H27 120.1 . . ?
C101 N101 C102 118.4(8) . . ?
C101 N101 C103 122.7(7) . . ?
C103 N101 C102 118.6(4) . . ?
O101 C101 N101 123.7(7) . . ?
O101 C101 H101 118.1 . . ?
N101 C101 H101 118.1 . . ?
N101 C102 H10A 109.5 . . ?
N101 C102 H10B 109.5 . . ?
N101 C102 H10C 109.5 . . ?
H10A C102 H10B 109.5 . . ?
H10A C102 H10C 109.5 . . ?
H10B C102 H10C 109.5 . . ?
N101 C103 H10D 109.5 . . ?
N101 C103 H10E 109.5 . . ?
N101 C103 H10F 109.5 . . ?
H10D C103 H10E 109.5 . . ?
H10D C103 H10F 109.5 . . ?
H10E C103 H10F 109.5 . . ?
C112 N111 C111 113.7(12) . . ?
C113 N111 C111 121.7(9) . . ?
C113 N111 C112 124.2(15) . . ?
O111 C111 N111 120.7(8) . . ?
O111 C111 H111 119.6 . . ?
N111 C111 H111 119.6 . . ?
N111 C112 H11A 109.5 . . ?
N111 C112 H11B 109.5 . . ?
N111 C112 H11C 109.5 . . ?
H11A C112 H11B 109.5 . . ?
H11A C112 H11C 109.5 . . ?
H11B C112 H11C 109.5 . . ?
N111 C113 H11D 109.5 . . ?
N111 C113 H11E 109.5 . . ?
N111 C113 H11F 109.5 . . ?
H11D C113 H11E 109.5 . . ?
H11D C113 H11F 109.5 . . ?
H11E C113 H11F 109.5 . . ?

loop_
_geom_bond_atom_site_label_1
_geom_bond_atom_site_label_2
_geom_bond_distance
_geom_bond_site_symmetry_2
_geom_bond_publ_flag
Bi1 I1 3.0328(2) . ?
Bi1 I2 2.9795(2) . ?
Bi1 I3 3.1915(2) . ?
Bi1 I4 3.1743(2) . ?
Bi1 I5 3.03903(19) . ?
Bi1 I6 3.1259(2) . ?
N1 C1 1.343(3) . ?
N1 C5 1.341(3) . ?
N1 C6 1.489(3) . ?
N2 C13 1.489(3) . ?
N2 C14 1.338(3) . ?
N2 C18 1.346(3) . ?
N3 C19 1.344(5) . ?
N3 C23 1.355(4) . ?
N3 C24 1.498(4) . ?
C1 H1 0.9500 . ?
C1 C2 1.376(3) . ?
C2 H2 0.9500 . ?
C2 C3 1.387(4) . ?
C3 H3 0.9500 . ?
C3 C4 1.389(4) . ?
C4 H4 0.9500 . ?
C4 C5 1.379(4) . ?
C5 H5 0.9500 . ?
C6 H6A 0.9900 . ?
C6 H6B 0.9900 . ?
C6 C7 1.508(3) . ?
C7 C8 1.386(3) . ?
C7 C12 1.390(3) . ?
C8 H8 0.9500 . ?
C8 C9 1.388(3) . ?
C9 H9 0.9500 . ?
C9 C10 1.391(3) . ?
C10 C11 1.392(3) . ?
C10 C13 1.504(3) . ?
C11 H11 0.9500 . ?
C11 C12 1.392(3) . ?
C12 H12 0.9500 . ?
C13 H13A 0.9900 . ?
C13 H13B 0.9900 . ?
C14 H14 0.9500 . ?
C14 C15 1.377(4) . ?
C15 H15 0.9500 . ?
C15 C16 1.376(4) . ?
C16 H16 0.9500 . ?
C16 C17 1.392(4) . ?
C17 H17 0.9500 . ?
C17 C18 1.376(4) . ?
C18 H18 0.9500 . ?
C19 H19 0.9500 . ?
C19 C20 1.376(5) . ?
C20 H20 0.9500 . ?
C20 C21 1.392(5) . ?
C21 H21 0.9500 . ?
C21 C22 1.374(6) . ?
C22 H22 0.9500 . ?
C22 C23 1.375(5) . ?
C23 H23 0.9500 . ?
C24 H24A 0.9900 . ?
C24 H24B 0.9900 . ?
C24 C25 1.508(5) . ?
C25 C26 1.378(5) . ?
C25 C27 1.394(4) 2_656 ?
C26 H26 0.9500 . ?
C26 C27 1.387(5) . ?
C27 H27 0.9500 . ?
O101 C101 1.225(8) . ?
N101 C101 1.366(8) . ?
N101 C102 1.453(10) . ?
N101 C103 1.405(11) . ?
C101 H101 0.9500 . ?
C102 H10A 0.9800 . ?
C102 H10B 0.9800 . ?
C102 H10C 0.9800 . ?
C103 H10D 0.9800 . ?
C103 H10E 0.9800 . ?
C103 H10F 0.9800 . ?
O111 C111 1.213(10) . ?
N111 C111 1.44(2) . ?
N111 C112 1.432(11) . ?
N111 C113 1.330(18) . ?
C111 H111 0.9500 . ?
C112 H11A 0.9800 . ?
C112 H11B 0.9800 . ?
C112 H11C 0.9800 . ?
C113 H11D 0.9800 . ?
C113 H11E 0.9800 . ?
C113 H11F 0.9800 . ?

loop_
_geom_torsion_atom_site_label_1
_geom_torsion_atom_site_label_2
_geom_torsion_atom_site_label_3
_geom_torsion_atom_site_label_4
_geom_torsion
_geom_torsion_site_symmetry_1
_geom_torsion_site_symmetry_2
_geom_torsion_site_symmetry_3
_geom_torsion_site_symmetry_4
_geom_torsion_publ_flag
N1 C1 C2 C3 -1.2(4) . . . . ?
N1 C6 C7 C8 -109.3(3) . . . . ?
N1 C6 C7 C12 72.6(3) . . . . ?
N2 C14 C15 C16 -0.6(4) . . . . ?
N3 C19 C20 C21 -1.3(5) . . . . ?
N3 C24 C25 C26 -108.5(3) . . . . ?
N3 C24 C25 C27 71.9(4) . . . 2_656 ?
C1 N1 C5 C4 0.5(4) . . . . ?
C1 N1 C6 C7 51.9(3) . . . . ?
C1 C2 C3 C4 1.1(4) . . . . ?
C2 C3 C4 C5 -0.2(4) . . . . ?
C3 C4 C5 N1 -0.6(4) . . . . ?
C5 N1 C1 C2 0.4(4) . . . . ?
C5 N1 C6 C7 -133.3(2) . . . . ?
C6 N1 C1 C2 175.0(2) . . . . ?
C6 N1 C5 C4 -174.1(2) . . . . ?
C6 C7 C8 C9 -177.9(2) . . . . ?
C6 C7 C12 C11 177.0(2) . . . . ?
C7 C8 C9 C10 1.0(4) . . . . ?
C8 C7 C12 C11 -1.2(4) . . . . ?
C8 C9 C10 C11 -1.5(4) . . . . ?
C8 C9 C10 C13 178.8(2) . . . . ?
C9 C10 C11 C12 0.6(4) . . . . ?
C9 C10 C13 N2 -59.1(3) . . . . ?
C10 C11 C12 C7 0.7(4) . . . . ?
C11 C10 C13 N2 121.2(2) . . . . ?
C12 C7 C8 C9 0.3(4) . . . . ?
C13 N2 C14 C15 179.4(2) . . . . ?
C13 N2 C18 C17 -179.3(2) . . . . ?
C13 C10 C11 C12 -179.7(2) . . . . ?
C14 N2 C13 C10 107.2(3) . . . . ?
C14 N2 C18 C17 -2.3(4) . . . . ?
C14 C15 C16 C17 -1.2(4) . . . . ?
C15 C16 C17 C18 1.3(4) . . . . ?
C16 C17 C18 N2 0.4(4) . . . . ?
C18 N2 C13 C10 -75.7(3) . . . . ?
C18 N2 C14 C15 2.4(4) . . . . ?
C19 N3 C23 C22 0.6(5) . . . . ?
C19 N3 C24 C25 -149.2(3) . . . . ?
C19 C20 C21 C22 1.4(5) . . . . ?
C20 C21 C22 C23 -0.4(5) . . . . ?
C21 C22 C23 N3 -0.5(5) . . . . ?
C23 N3 C19 C20 0.4(4) . . . . ?
C23 N3 C24 C25 33.4(4) . . . . ?
C24 N3 C19 C20 -176.9(3) . . . . ?
C24 N3 C23 C22 177.9(3) . . . . ?
C24 C25 C26 C27 -180.0(3) . . . . ?
C25 C26 C27 C25 0.4(5) . . . 2_656 ?
C27 C25 C26 C27 -0.4(5) 2_656 . . . ?
C102 N101 C101 O101 178.6(6) . . . . ?
C103 N101 C101 O101 4.7(12) . . . . ?
C112 N111 C111 O111 -177.5(9) . . . . ?
C113 N111 C111 O111 -4.7(19) . . . . ?
